data_4024017
loop_
_publ_author_name
'Devarajulu Sureshkumar'
'Venkataraman Ganesh'
'Srinivasan Chandrasekaran'

_publ_contact_author_address
; 
Department of Organic Chemistry
Indian Institute of Science
Bangaloe 560012, Karnataka
India
;
_publ_contact_author_email scn@orgchem.iisc.ernet.in
_publ_contact_author_fax '+91 80 23602423'
_publ_contact_author_name 'Prof. Srinivasan Chandrasekaran'
_publ_contact_author_phone '+91 80 22932404'
_publ_section_title
;
 Conformationally Locked Bridged Bicyclic Diselenides: Synthesis,
 Structure, Se&#x00B7;&#x00B7;&#x00B7;O Interaction, and Theoretical Studies
;
_journal_name_full 'Journal of Organic Chemistry'
_journal_page_first 5313
_journal_page_last 5319
_journal_paper_doi 10.1021/jo070705k
_journal_volume 72
_journal_year 2007
_chemical_formula_moiety 'C15 H21 N O3 S Se2'
_chemical_formula_sum 'C15 H21 N O3 S Se2'
_chemical_formula_weight 453.31
_chemical_melting_point 456.15
_chemical_name_common 'locked diselenide'
_chemical_name_systematic
;
 ?
;
_space_group_IT_number 2
_symmetry_cell_setting triclinic
_symmetry_space_group_name_Hall '-P 1'
_symmetry_space_group_name_H-M 'P -1'
_atom_sites_solution_hydrogens geom
_atom_sites_solution_primary direct
_atom_sites_solution_secondary difmap
_audit_creation_method SHELXL-97
_cell_angle_alpha 93.496(3)
_cell_angle_beta 97.839(3)
_cell_angle_gamma 108.762(3)
_cell_formula_units_Z 2
_cell_length_a 6.2232(13)
_cell_length_b 7.9631(16)
_cell_length_c 18.610(4)
_cell_measurement_temperature 296(2)
_cell_measurement_theta_max 25.00
_cell_measurement_theta_min 1.11
_cell_volume 859.6(3)
_computing_cell_refinement SMART
_computing_data_collection 'SMART (Bruker, 1998)'
_computing_data_reduction 'SAINT (Bruker, 1998)'
_computing_molecular_graphics 'Ortep-3 for Windows (Farrugia, 1997) and CAMERON (Watkin et al., 1993)'
_computing_publication_material 'PLATON (Spek, 2003)'
_computing_structure_refinement 'SHELXL-97 (Sheldrick, 1997)'
_computing_structure_solution 'SIR92 (Altomare et al., 1993)'
_diffrn_ambient_temperature 296(2)
_diffrn_measured_fraction_theta_full 0.997
_diffrn_measured_fraction_theta_max 0.997
_diffrn_measurement_device_type 'Bruker SMART CCD area detector'
_diffrn_measurement_method '\f and \w scans'
_diffrn_radiation_monochromator graphite
_diffrn_radiation_source 'fine-focus sealed tube'
_diffrn_radiation_type MoK\a
_diffrn_radiation_wavelength 0.71073
_diffrn_reflns_av_R_equivalents 0.0354
_diffrn_reflns_av_sigmaI/netI 0.0468
_diffrn_reflns_limit_h_max 7
_diffrn_reflns_limit_h_min -7
_diffrn_reflns_limit_k_max 9
_diffrn_reflns_limit_k_min -9
_diffrn_reflns_limit_l_max 22
_diffrn_reflns_limit_l_min -22
_diffrn_reflns_number 8193
_diffrn_reflns_theta_full 25.00
_diffrn_reflns_theta_max 25.00
_diffrn_reflns_theta_min 1.11
_exptl_absorpt_coefficient_mu 4.433
_exptl_absorpt_correction_T_max 0.8088
_exptl_absorpt_correction_T_min 0.4036
_exptl_absorpt_correction_type multi-scan
_exptl_absorpt_process_details '(SADABS; Sheldrick, 1997)'
_exptl_crystal_colour 'dark red'
_exptl_crystal_density_diffrn 1.751
_exptl_crystal_density_method 'not measured'
_exptl_crystal_description block
_exptl_crystal_F_000 452
_exptl_crystal_size_max 0.25
_exptl_crystal_size_mid 0.22
_exptl_crystal_size_min 0.05
_refine_diff_density_max 0.861
_refine_diff_density_min -0.557
_refine_diff_density_rms 0.167
_refine_ls_extinction_method none
_refine_ls_goodness_of_fit_ref 1.064
_refine_ls_hydrogen_treatment refall
_refine_ls_matrix_type full
_refine_ls_number_parameters 204
_refine_ls_number_reflns 3019
_refine_ls_number_restraints 0
_refine_ls_restrained_S_all 1.064
_refine_ls_R_factor_all 0.0724
_refine_ls_R_factor_gt 0.0490
_refine_ls_shift/su_max 0.000
_refine_ls_shift/su_mean 0.000
_refine_ls_structure_factor_coef Fsqd
_refine_ls_weighting_details 'calc w=1/[\s^2^(Fo^2^)+(0.0704P)^2^+0.0000P] where P=(Fo^2^+2Fc^2^)/3'
_refine_ls_weighting_scheme calc
_refine_ls_wR_factor_gt 0.1091
_refine_ls_wR_factor_ref 0.1259
_reflns_number_gt 2282
_reflns_number_total 3019
_reflns_threshold_expression I>2sigma(I)
_cod_data_source_file jo070705ksi20070405_075852_07.cif
_cod_data_source_block compound19
_cod_depositor_comments
;
The following automatic conversions were performed:
'_symmetry_cell_setting' value 'Triclinic' changed to 'triclinic'
according to '/home/saulius/struct/CIF-dictionaries/cif_core.dic'
dictionary named 'cif_core.dic' version 2.4.1 from 2010-06-29.

Automatic conversion script
Id: cif_fix_enum 1527 2010-12-29 10:47:43Z saulius 

The following automatic conversions were performed:

'_chemical_melting_point' value '183 deg' was changed to '456.15' -
it was converted from degrees Celsius(C) to Kelvins(K).

Automatic conversion script
Id: cif_fix_values 1646 2011-03-28 12:23:43Z adriana 
;
_cod_database_code 4024017

loop_
_symmetry_equiv_pos_as_xyz
'x, y, z'
'-x, -y, -z'

loop_
_atom_site_label
_atom_site_type_symbol
_atom_site_fract_x
_atom_site_fract_y
_atom_site_fract_z
_atom_site_U_iso_or_equiv
_atom_site_adp_type
_atom_site_occupancy
_atom_site_symmetry_multiplicity
_atom_site_calc_flag
_atom_site_refinement_flags
_atom_site_disorder_assembly
_atom_site_disorder_group
Se1 Se 0.73772(10) 0.72054(8) 0.42735(3) 0.0465(2) Uani 1 1 d . . .
Se2 Se 0.58524(10) 0.40749(8) 0.40321(4) 0.0496(2) Uani 1 1 d . . .
S1 S 1.2168(3) 0.93641(18) 0.20765(8) 0.0453(4) Uani 1 1 d . . .
C4 C 0.8465(9) 0.3985(7) 0.3521(3) 0.0372(12) Uani 1 1 d . . .
C2 C 1.0057(9) 0.7324(7) 0.3765(3) 0.0348(12) Uani 1 1 d . . .
C3 C 1.0530(8) 0.5586(6) 0.3861(3) 0.0340(12) Uani 1 1 d . . .
H3A H 1.1847 0.5588 0.3636 0.041 Uiso 1 1 calc R . .
H3B H 1.0902 0.5494 0.4378 0.041 Uiso 1 1 calc R . .
C1 C 0.9379(9) 0.7497(7) 0.2956(3) 0.0363(12) Uani 1 1 d . . .
H1 H 0.8872 0.8539 0.2924 0.044 Uiso 1 1 calc R . .
N1 N 1.1444(8) 0.7825(6) 0.2609(2) 0.0411(11) Uani 1 1 d . . .
O1 O 0.9653(8) 0.4035(5) 0.2327(2) 0.0575(11) Uani 1 1 d . . .
C5 C 0.7808(10) 0.4102(7) 0.2708(3) 0.0470(15) Uani 1 1 d . . .
H5 H 0.6409 0.3103 0.2506 0.056 Uiso 1 1 calc R . .
O3 O 1.1775(8) 1.0895(5) 0.2397(2) 0.0567(11) Uani 1 1 d . . .
C9 C 1.0310(10) 0.8651(7) 0.1227(3) 0.0443(14) Uani 1 1 d . . .
C7 C 1.2054(9) 0.8945(7) 0.4154(3) 0.0444(14) Uani 1 1 d . . .
H7A H 1.2410 0.8772 0.4656 0.053 Uiso 1 1 calc R . .
H7B H 1.1624 0.9997 0.4126 0.053 Uiso 1 1 calc R . .
H7C H 1.3380 0.9083 0.3923 0.053 Uiso 1 1 calc R . .
O2 O 1.4415(7) 0.9489(6) 0.1950(2) 0.0614(12) Uani 1 1 d . . .
C8 C 0.8810(11) 0.2209(7) 0.3652(3) 0.0491(15) Uani 1 1 d . . .
H8A H 1.0093 0.2125 0.3436 0.059 Uiso 1 1 calc R . .
H8B H 0.7447 0.1246 0.3434 0.059 Uiso 1 1 calc R . .
H8C H 0.9107 0.2140 0.4167 0.059 Uiso 1 1 calc R . .
C6 C 0.7414(10) 0.5863(7) 0.2573(3) 0.0432(14) Uani 1 1 d . . .
H6A H 0.7215 0.5951 0.2052 0.052 Uiso 1 1 calc R . .
H6B H 0.6002 0.5858 0.2740 0.052 Uiso 1 1 calc R . .
C10 C 0.8399(12) 0.9116(10) 0.1086(4) 0.0668(19) Uani 1 1 d . . .
H10 H 0.8044 0.9833 0.1432 0.080 Uiso 1 1 calc R . .
C14 C 1.0799(14) 0.7598(10) 0.0698(4) 0.071(2) Uani 1 1 d . . .
H14 H 1.2107 0.7268 0.0789 0.086 Uiso 1 1 calc R . .
C11 C 0.6992(14) 0.8513(12) 0.0422(5) 0.082(2) Uani 1 1 d . . .
H11 H 0.5671 0.8825 0.0331 0.098 Uiso 1 1 calc R . .
C12 C 0.7436(15) 0.7488(10) -0.0103(4) 0.074(2) Uani 1 1 d . . .
C13 C 0.9379(16) 0.7044(11) 0.0047(4) 0.086(2) Uani 1 1 d . . .
H13 H 0.9738 0.6345 -0.0305 0.104 Uiso 1 1 calc R . .
C15 C 0.5820(17) 0.6835(12) -0.0821(5) 0.116(4) Uani 1 1 d . . .
H15A H 0.5240 0.7759 -0.0973 0.139 Uiso 1 1 calc R . .
H15B H 0.4561 0.5802 -0.0763 0.139 Uiso 1 1 calc R . .
H15C H 0.6633 0.6528 -0.1183 0.139 Uiso 1 1 calc R . .
H1N H 1.1477 0.6826 0.2416 0.043(16) Uiso 1 1 d R . .
H1O H 0.9969 0.2950 0.2428 0.14(4) Uiso 1 1 d R . .

loop_
_atom_site_aniso_label
_atom_site_aniso_U_11
_atom_site_aniso_U_22
_atom_site_aniso_U_33
_atom_site_aniso_U_23
_atom_site_aniso_U_13
_atom_site_aniso_U_12
Se1 0.0463(4) 0.0453(4) 0.0543(4) 0.0020(3) 0.0144(3) 0.0223(3)
Se2 0.0402(4) 0.0449(4) 0.0645(5) 0.0127(3) 0.0149(3) 0.0114(3)
S1 0.0539(9) 0.0327(8) 0.0444(9) 0.0027(6) 0.0137(7) 0.0056(6)
C4 0.036(3) 0.031(3) 0.043(3) 0.005(2) 0.006(2) 0.010(2)
C2 0.033(3) 0.034(3) 0.038(3) 0.003(2) 0.007(2) 0.013(2)
C3 0.031(3) 0.035(3) 0.036(3) 0.001(2) 0.003(2) 0.013(2)
C1 0.044(3) 0.027(3) 0.038(3) 0.002(2) 0.004(2) 0.014(2)
N1 0.055(3) 0.029(2) 0.041(3) 0.003(2) 0.013(2) 0.014(2)
O1 0.087(3) 0.039(2) 0.051(3) 0.0031(19) 0.025(2) 0.023(2)
C5 0.056(4) 0.029(3) 0.044(4) -0.002(3) -0.004(3) 0.003(3)
O3 0.086(3) 0.024(2) 0.056(3) -0.0003(18) 0.023(2) 0.008(2)
C9 0.052(3) 0.037(3) 0.043(3) 0.011(3) 0.013(3) 0.010(3)
C7 0.044(3) 0.035(3) 0.048(4) -0.007(3) -0.002(3) 0.010(3)
O2 0.053(3) 0.062(3) 0.061(3) 0.004(2) 0.017(2) 0.006(2)
C8 0.059(4) 0.036(3) 0.057(4) 0.009(3) 0.011(3) 0.021(3)
C6 0.047(3) 0.038(3) 0.036(3) 0.004(2) -0.011(3) 0.009(3)
C10 0.063(4) 0.082(5) 0.062(5) 0.007(4) 0.011(4) 0.033(4)
C14 0.087(5) 0.074(5) 0.057(5) -0.010(4) 0.003(4) 0.040(4)
C11 0.063(5) 0.091(6) 0.089(6) 0.029(5) -0.001(4) 0.026(4)
C12 0.087(6) 0.057(5) 0.054(5) 0.025(4) -0.005(4) -0.004(4)
C13 0.117(7) 0.078(5) 0.055(5) -0.014(4) 0.001(5) 0.029(5)
C15 0.135(8) 0.092(7) 0.072(6) 0.028(5) -0.027(6) -0.013(6)

loop_
_atom_type_symbol
_atom_type_description
_atom_type_scat_dispersion_real
_atom_type_scat_dispersion_imag
_atom_type_scat_source
C C 0.0033 0.0016 'International Tables Vol C Tables 4.2.6.8 and 6.1.1.4'
H H 0.0000 0.0000 'International Tables Vol C Tables 4.2.6.8 and 6.1.1.4'
N N 0.0061 0.0033 'International Tables Vol C Tables 4.2.6.8 and 6.1.1.4'
O O 0.0106 0.0060 'International Tables Vol C Tables 4.2.6.8 and 6.1.1.4'
S S 0.1246 0.1234 'International Tables Vol C Tables 4.2.6.8 and 6.1.1.4'
Se Se -0.0929 2.2259 'International Tables Vol C Tables 4.2.6.8 and 6.1.1.4'

loop_
_geom_angle_atom_site_label_1
_geom_angle_atom_site_label_2
_geom_angle_atom_site_label_3
_geom_angle
_geom_angle_site_symmetry_1
_geom_angle_site_symmetry_3
_geom_angle_publ_flag
C2 Se1 Se2 92.28(15) . . ?
C4 Se2 Se1 92.11(15) . . ?
O2 S1 O3 119.7(3) . . ?
O2 S1 N1 106.4(3) . . ?
O3 S1 N1 106.9(2) . . ?
O2 S1 C9 107.2(3) . . ?
O3 S1 C9 107.6(3) . . ?
N1 S1 C9 108.7(3) . . ?
C3 C4 C8 112.9(5) . . ?
C3 C4 C5 110.8(4) . . ?
C8 C4 C5 111.5(5) . . ?
C3 C4 Se2 106.4(3) . . ?
C8 C4 Se2 106.2(4) . . ?
C5 C4 Se2 108.8(4) . . ?
C3 C2 C7 112.0(4) . . ?
C3 C2 C1 111.2(4) . . ?
C7 C2 C1 112.7(4) . . ?
C3 C2 Se1 106.0(3) . . ?
C7 C2 Se1 106.0(4) . . ?
C1 C2 Se1 108.5(3) . . ?
C4 C3 C2 111.3(4) . . ?
C4 C3 H3A 109.4 . . ?
C2 C3 H3A 109.4 . . ?
C4 C3 H3B 109.4 . . ?
C2 C3 H3B 109.4 . . ?
H3A C3 H3B 108.0 . . ?
N1 C1 C6 111.8(4) . . ?
N1 C1 C2 108.0(4) . . ?
C6 C1 C2 112.2(4) . . ?
N1 C1 H1 108.2 . . ?
C6 C1 H1 108.2 . . ?
C2 C1 H1 108.2 . . ?
C1 N1 S1 122.4(4) . . ?
C1 N1 H1N 109.2 . . ?
S1 N1 H1N 111.0 . . ?
C5 O1 H1O 107.3 . . ?
O1 C5 C4 109.9(5) . . ?
O1 C5 C6 106.5(5) . . ?
C4 C5 C6 111.8(4) . . ?
O1 C5 H5 109.5 . . ?
C4 C5 H5 109.5 . . ?
C6 C5 H5 109.5 . . ?
C10 C9 C14 119.1(6) . . ?
C10 C9 S1 120.9(5) . . ?
C14 C9 S1 119.9(5) . . ?
C2 C7 H7A 109.5 . . ?
C2 C7 H7B 109.5 . . ?
H7A C7 H7B 109.5 . . ?
C2 C7 H7C 109.5 . . ?
H7A C7 H7C 109.5 . . ?
H7B C7 H7C 109.5 . . ?
C4 C8 H8A 109.5 . . ?
C4 C8 H8B 109.5 . . ?
H8A C8 H8B 109.5 . . ?
C4 C8 H8C 109.5 . . ?
H8A C8 H8C 109.5 . . ?
H8B C8 H8C 109.5 . . ?
C1 C6 C5 113.3(4) . . ?
C1 C6 H6A 108.9 . . ?
C5 C6 H6A 108.9 . . ?
C1 C6 H6B 108.9 . . ?
C5 C6 H6B 108.9 . . ?
H6A C6 H6B 107.7 . . ?
C9 C10 C11 118.9(7) . . ?
C9 C10 H10 120.6 . . ?
C11 C10 H10 120.6 . . ?
C13 C14 C9 120.2(7) . . ?
C13 C14 H14 119.9 . . ?
C9 C14 H14 119.9 . . ?
C12 C11 C10 123.1(8) . . ?
C12 C11 H11 118.5 . . ?
C10 C11 H11 118.5 . . ?
C11 C12 C13 117.2(7) . . ?
C11 C12 C15 121.2(9) . . ?
C13 C12 C15 121.6(9) . . ?
C14 C13 C12 121.5(8) . . ?
C14 C13 H13 119.2 . . ?
C12 C13 H13 119.2 . . ?
C12 C15 H15A 109.5 . . ?
C12 C15 H15B 109.5 . . ?
H15A C15 H15B 109.5 . . ?
C12 C15 H15C 109.5 . . ?
H15A C15 H15C 109.5 . . ?
H15B C15 H15C 109.5 . . ?

loop_
_geom_bond_atom_site_label_1
_geom_bond_atom_site_label_2
_geom_bond_distance
_geom_bond_site_symmetry_2
_geom_bond_publ_flag
Se1 C2 2.007(5) . ?
Se1 Se2 2.3542(9) . ?
Se2 C4 2.010(5) . ?
S1 O2 1.422(4) . ?
S1 O3 1.429(4) . ?
S1 N1 1.613(5) . ?
S1 C9 1.768(6) . ?
C4 C3 1.517(7) . ?
C4 C8 1.526(7) . ?
C4 C5 1.529(8) . ?
C2 C3 1.521(7) . ?
C2 C7 1.531(7) . ?
C2 C1 1.534(7) . ?
C3 H3A 0.9700 . ?
C3 H3B 0.9700 . ?
C1 N1 1.472(7) . ?
C1 C6 1.524(7) . ?
C1 H1 0.9800 . ?
N1 H1N 0.8607 . ?
O1 C5 1.443(7) . ?
O1 H1O 0.9693 . ?
C5 C6 1.529(7) . ?
C5 H5 0.9800 . ?
C9 C10 1.353(8) . ?
C9 C14 1.382(9) . ?
C7 H7A 0.9600 . ?
C7 H7B 0.9600 . ?
C7 H7C 0.9600 . ?
C8 H8A 0.9600 . ?
C8 H8B 0.9600 . ?
C8 H8C 0.9600 . ?
C6 H6A 0.9700 . ?
C6 H6B 0.9700 . ?
C10 C11 1.373(10) . ?
C10 H10 0.9300 . ?
C14 C13 1.355(10) . ?
C14 H14 0.9300 . ?
C11 C12 1.349(11) . ?
C11 H11 0.9300 . ?
C12 C13 1.364(11) . ?
C12 C15 1.510(10) . ?
C13 H13 0.9300 . ?
C15 H15A 0.9600 . ?
C15 H15B 0.9600 . ?
C15 H15C 0.9600 . ?

loop_
_geom_torsion_atom_site_label_1
_geom_torsion_atom_site_label_2
_geom_torsion_atom_site_label_3
_geom_torsion_atom_site_label_4
_geom_torsion
_geom_torsion_site_symmetry_1
_geom_torsion_site_symmetry_2
_geom_torsion_site_symmetry_3
_geom_torsion_site_symmetry_4
_geom_torsion_publ_flag
C2 Se1 Se2 C4 0.9(2) . . . . ?
Se1 Se2 C4 C3 28.6(3) . . . . ?
Se1 Se2 C4 C8 149.1(4) . . . . ?
Se1 Se2 C4 C5 -90.8(3) . . . . ?
Se2 Se1 C2 C3 -30.2(3) . . . . ?
Se2 Se1 C2 C7 -149.3(3) . . . . ?
Se2 Se1 C2 C1 89.4(3) . . . . ?
C8 C4 C3 C2 -176.1(4) . . . . ?
C5 C4 C3 C2 58.2(6) . . . . ?
Se2 C4 C3 C2 -59.9(5) . . . . ?
C7 C2 C3 C4 175.7(4) . . . . ?
C1 C2 C3 C4 -57.1(6) . . . . ?
Se1 C2 C3 C4 60.7(5) . . . . ?
C3 C2 C1 N1 -71.3(5) . . . . ?
C7 C2 C1 N1 55.4(5) . . . . ?
Se1 C2 C1 N1 172.5(3) . . . . ?
C3 C2 C1 C6 52.4(6) . . . . ?
C7 C2 C1 C6 179.2(5) . . . . ?
Se1 C2 C1 C6 -63.8(5) . . . . ?
C6 C1 N1 S1 102.7(5) . . . . ?
C2 C1 N1 S1 -133.3(4) . . . . ?
O2 S1 N1 C1 170.2(4) . . . . ?
O3 S1 N1 C1 41.2(5) . . . . ?
C9 S1 N1 C1 -74.6(5) . . . . ?
C3 C4 C5 O1 63.5(5) . . . . ?
C8 C4 C5 O1 -63.0(6) . . . . ?
Se2 C4 C5 O1 -179.8(3) . . . . ?
C3 C4 C5 C6 -54.5(6) . . . . ?
C8 C4 C5 C6 178.9(5) . . . . ?
Se2 C4 C5 C6 62.1(5) . . . . ?
O2 S1 C9 C10 -151.1(5) . . . . ?
O3 S1 C9 C10 -21.2(6) . . . . ?
N1 S1 C9 C10 94.3(5) . . . . ?
O2 S1 C9 C14 29.1(6) . . . . ?
O3 S1 C9 C14 159.1(5) . . . . ?
N1 S1 C9 C14 -85.5(6) . . . . ?
N1 C1 C6 C5 72.0(6) . . . . ?
C2 C1 C6 C5 -49.6(6) . . . . ?
O1 C5 C6 C1 -69.4(6) . . . . ?
C4 C5 C6 C1 50.7(7) . . . . ?
C14 C9 C10 C11 0.6(10) . . . . ?
S1 C9 C10 C11 -179.2(5) . . . . ?
C10 C9 C14 C13 0.1(11) . . . . ?
S1 C9 C14 C13 179.8(6) . . . . ?
C9 C10 C11 C12 -0.8(12) . . . . ?
C10 C11 C12 C13 0.3(12) . . . . ?
C10 C11 C12 C15 179.2(7) . . . . ?
C9 C14 C13 C12 -0.6(13) . . . . ?
C11 C12 C13 C14 0.4(12) . . . . ?
C15 C12 C13 C14 -178.5(8) . . . . ?
